data_7712272
loop_
_publ_author_name
'Feng, Haosheng'
'Luo, Shao-Xiong Lennon'
'Croy, Robert G.'
'Essigmann, John M.'
'Swager, Timothy M.'

_publ_section_title
;
 Interaction of <i>N</i>-nitrosamines with binuclear copper complexes for
 luminescent detection.
;
_journal_name_full 'Dalton transactions (Cambridge, England : 2003)'
_journal_paper_doi 10.1039/d2dt03848j
_journal_year 2023
_chemical_formula_moiety 'C65 H51 Cu2 N4 P3, 2(C7 H8), 2(Cl O4), C H Cl3'
_chemical_formula_sum 'C80 H68 Cl5 Cu2 N4 O8 P3'
_chemical_formula_weight 1610.62
_space_group_crystal_system monoclinic
_space_group_IT_number 14
_space_group_name_Hall '-P 2yn'
_space_group_name_H-M_alt 'P 1 21/n 1'
_atom_sites_solution_hydrogens geom
_atom_sites_solution_primary direct
_atom_sites_solution_secondary difmap
_audit_creation_method SHELXL-2018/3
_audit_update_record
;
2022-11-09 deposited with the CCDC.	2023-01-26 downloaded from the CCDC.
;
_cell_angle_alpha 90
_cell_angle_beta 106.065(2)
_cell_angle_gamma 90
_cell_formula_units_Z 4
_cell_length_a 13.1266(8)
_cell_length_b 43.931(3)
_cell_length_c 13.5378(9)
_cell_measurement_reflns_used 9646
_cell_measurement_temperature 100(2)
_cell_measurement_theta_max 31.47
_cell_measurement_theta_min 2.46
_cell_volume 7501.9(9)
_computing_cell_refinement 'SAINT 8.38A (Bruker-AXS, 2017)'
_computing_data_collection 'APEX3 v2017.3.0 (Bruker-AXS, 2017)'
_computing_data_reduction 'SAINT 8.38A (Bruker-AXS, 2017)'
_computing_molecular_graphics 'Bruker SHELXTL'
_computing_publication_material 'Bruker SHELXTL'
_computing_structure_refinement 'SHELXL-2018/3 (Sheldrick, 2018)'
_computing_structure_solution 'SHELXT-2015 (Sheldrick, 2015)'
_diffrn_ambient_temperature 100(2)
_diffrn_detector_area_resol_mean 7.4
_diffrn_measured_fraction_theta_full 1.000
_diffrn_measured_fraction_theta_max 0.999
_diffrn_measurement_device_type 'Bruker Photon3 CPAD'
_diffrn_measurement_method '\f and \w scans'
_diffrn_radiation_type MoK\a
_diffrn_radiation_wavelength 0.71073
_diffrn_reflns_av_R_equivalents 0.0552
_diffrn_reflns_av_unetI/netI 0.0283
_diffrn_reflns_Laue_measured_fraction_full 1.000
_diffrn_reflns_Laue_measured_fraction_max 0.999
_diffrn_reflns_limit_h_max 18
_diffrn_reflns_limit_h_min -19
_diffrn_reflns_limit_k_max 64
_diffrn_reflns_limit_k_min -64
_diffrn_reflns_limit_l_max 19
_diffrn_reflns_limit_l_min -19
_diffrn_reflns_number 289237
_diffrn_reflns_point_group_measured_fraction_full 1.000
_diffrn_reflns_point_group_measured_fraction_max 0.999
_diffrn_reflns_theta_full 25.242
_diffrn_reflns_theta_max 31.506
_diffrn_reflns_theta_min 1.633
_diffrn_source 'I\mS micro-focus sealed tube, multilayer optics'
_exptl_absorpt_coefficient_mu 0.868
_exptl_absorpt_correction_T_max 0.7462
_exptl_absorpt_correction_T_min 0.6684
_exptl_absorpt_correction_type multi-scan
_exptl_absorpt_process_details 'SADABS (Herbst-Irmer et al., 2015)'
_exptl_crystal_colour yellow
_exptl_crystal_density_diffrn 1.426
_exptl_crystal_density_method 'not measured'
_exptl_crystal_description plate
_exptl_crystal_F_000 3312
_exptl_crystal_recrystallization_method 'Re-crystallisation from solvent: Chloroform/Toluene'
_exptl_crystal_size_max 0.160
_exptl_crystal_size_mid 0.155
_exptl_crystal_size_min 0.050
_refine_diff_density_max 0.973
_refine_diff_density_min -0.688
_refine_diff_density_rms 0.082
_refine_ls_extinction_method none
_refine_ls_goodness_of_fit_ref 1.200
_refine_ls_hydrogen_treatment constr
_refine_ls_matrix_type full
_refine_ls_number_parameters 922
_refine_ls_number_reflns 24979
_refine_ls_number_restraints 0
_refine_ls_restrained_S_all 1.200
_refine_ls_R_factor_all 0.0595
_refine_ls_R_factor_gt 0.0488
_refine_ls_shift/su_max 0.004
_refine_ls_shift/su_mean 0.000
_refine_ls_structure_factor_coef Fsqd
_refine_ls_weighting_details 'w=1/[\s^2^(Fo^2^)+(0.0072P)^2^+14.0150P] where P=(Fo^2^+2Fc^2^)/3'
_refine_ls_weighting_scheme calc
_refine_ls_wR_factor_gt 0.0978
_refine_ls_wR_factor_ref 0.1018
_reflns_Friedel_coverage 0.000
_reflns_number_gt 21457
_reflns_number_total 24979
_reflns_threshold_expression 'I > 2\s(I)'
_cod_data_source_file d2dt03848j2.cif
_cod_data_source_block P22007
_cod_original_cell_volume 7501.9(8)
_cod_original_sg_symbol_H-M 'P 21/n'
_cod_database_code 7712272
_shelx_shelxl_version_number 2018/3
_shelx_space_group_comment
; 
The symmetry employed for this shelxl refinement is uniquely defined 
by the following loop, which should always be used as a source of 
symmetry information in preference to the above space-group names. 
They are only intended as comments. 
;
_shelx_estimated_absorpt_t_min 0.874
_shelx_estimated_absorpt_t_max 0.958

loop_
_space_group_symop_operation_xyz
'x, y, z'
'-x+1/2, y+1/2, -z+1/2'
'-x, -y, -z'
'x-1/2, -y-1/2, z-1/2'

loop_
_atom_site_label
_atom_site_type_symbol
_atom_site_fract_x
_atom_site_fract_y
_atom_site_fract_z
_atom_site_U_iso_or_equiv
_atom_site_adp_type
_atom_site_occupancy
_atom_site_site_symmetry_order
_atom_site_calc_flag
_atom_site_refinement_flags_posn
_atom_site_refinement_flags_adp
_atom_site_refinement_flags_occupancy
_atom_site_disorder_assembly
_atom_site_disorder_group
Cu1 Cu 0.65392(2) 0.63085(2) 0.51386(2) 0.01239(5) Uani 1 1 d . . . . .
Cu2 Cu 0.69135(2) 0.61677(2) 0.34588(2) 0.01317(5) Uani 1 1 d . . . . .
P1 P 0.76664(4) 0.57396(2) 0.41157(4) 0.01293(9) Uani 1 1 d . . . . .
N1 N 0.71063(13) 0.58794(4) 0.58250(13) 0.0144(3) Uani 1 1 d . . . . .
C1 C 0.76579(15) 0.56725(4) 0.54634(14) 0.0137(3) Uani 1 1 d . . . . .
C2 C 0.81572(16) 0.54166(4) 0.60612(15) 0.0146(3) Uani 1 1 d . . . . .
C3 C 0.87549(16) 0.51937(5) 0.57012(16) 0.0174(4) Uani 1 1 d . . . . .
H3 H 0.882672 0.520861 0.502358 0.021 Uiso 1 1 calc R U . . .
C4 C 0.92280(17) 0.49579(5) 0.63220(17) 0.0200(4) Uani 1 1 d . . . . .
H4 H 0.961615 0.480922 0.606701 0.024 Uiso 1 1 calc R U . . .
C5 C 0.91447(18) 0.49333(5) 0.73387(17) 0.0218(4) Uani 1 1 d . . . . .
H5 H 0.948918 0.477104 0.776593 0.026 Uiso 1 1 calc R U . . .
C6 C 0.85710(18) 0.51420(5) 0.77094(16) 0.0206(4) Uani 1 1 d . . . . .
H6 H 0.851300 0.512315 0.839081 0.025 Uiso 1 1 calc R U . . .
C7 C 0.80615(17) 0.53869(5) 0.70793(15) 0.0169(4) Uani 1 1 d . . . . .
C8 C 0.74446(18) 0.56035(5) 0.74231(16) 0.0194(4) Uani 1 1 d . . . . .
H8 H 0.734392 0.558613 0.808925 0.023 Uiso 1 1 calc R U . . .
C9 C 0.69927(17) 0.58385(5) 0.67938(15) 0.0181(4) Uani 1 1 d . . . . .
H9 H 0.657739 0.598139 0.703972 0.022 Uiso 1 1 calc R U . . .
C11 C 0.90515(16) 0.57555(4) 0.41081(16) 0.0159(4) Uani 1 1 d . . . . .
C12 C 0.92482(17) 0.57880(5) 0.31433(17) 0.0193(4) Uani 1 1 d . . . . .
H12 H 0.867832 0.577346 0.253404 0.023 Uiso 1 1 calc R U . . .
C13 C 1.02699(18) 0.58411(5) 0.30756(19) 0.0236(4) Uani 1 1 d . . . . .
H13 H 1.039614 0.586309 0.242131 0.028 Uiso 1 1 calc R U . . .
C14 C 1.11059(18) 0.58622(5) 0.3962(2) 0.0260(5) Uani 1 1 d . . . . .
H14 H 1.180410 0.589825 0.391350 0.031 Uiso 1 1 calc R U . . .
C15 C 1.09244(18) 0.58306(6) 0.4920(2) 0.0256(5) Uani 1 1 d . . . . .
H15 H 1.149999 0.584267 0.552522 0.031 Uiso 1 1 calc R U . . .
C16 C 0.98981(17) 0.57811(5) 0.49955(17) 0.0202(4) Uani 1 1 d . . . . .
H16 H 0.977495 0.576468 0.565273 0.024 Uiso 1 1 calc R U . . .
C21 C 0.71097(16) 0.53871(4) 0.34586(15) 0.0153(4) Uani 1 1 d . . . . .
C22 C 0.76657(18) 0.51779(5) 0.30362(17) 0.0213(4) Uani 1 1 d . . . . .
H22 H 0.839495 0.521119 0.309381 0.026 Uiso 1 1 calc R U . . .
C23 C 0.7162(2) 0.49202(5) 0.25300(18) 0.0251(5) Uani 1 1 d . . . . .
H23 H 0.755089 0.477760 0.225027 0.030 Uiso 1 1 calc R U . . .
C24 C 0.6099(2) 0.48711(5) 0.24332(17) 0.0248(5) Uani 1 1 d . . . . .
H24 H 0.575612 0.469528 0.208615 0.030 Uiso 1 1 calc R U . . .
C25 C 0.55332(19) 0.50793(5) 0.28443(19) 0.0259(5) Uani 1 1 d . . . . .
H25 H 0.480190 0.504620 0.277717 0.031 Uiso 1 1 calc R U . . .
C26 C 0.60357(18) 0.53365(5) 0.33550(18) 0.0220(4) Uani 1 1 d . . . . .
H26 H 0.564521 0.547852 0.363454 0.026 Uiso 1 1 calc R U . . .
P2 P 0.79271(4) 0.66261(2) 0.51666(4) 0.01217(9) Uani 1 1 d . . . . .
N2 N 0.80066(13) 0.64808(4) 0.32932(12) 0.0141(3) Uani 1 1 d . . . . .
C31 C 0.84092(15) 0.66848(4) 0.40253(14) 0.0133(3) Uani 1 1 d . . . . .
C32 C 0.91575(16) 0.69101(5) 0.39202(15) 0.0152(3) Uani 1 1 d . . . . .
C33 C 0.96040(17) 0.71319(5) 0.46834(16) 0.0187(4) Uani 1 1 d . . . . .
H33 H 0.939898 0.713688 0.530347 0.022 Uiso 1 1 calc R U . . .
C34 C 1.03267(18) 0.73378(5) 0.45295(19) 0.0233(4) Uani 1 1 d . . . . .
H34 H 1.062374 0.748374 0.504698 0.028 Uiso 1 1 calc R U . . .
C35 C 1.06370(19) 0.73360(5) 0.36077(19) 0.0258(5) Uani 1 1 d . . . . .
H35 H 1.113647 0.748139 0.351056 0.031 Uiso 1 1 calc R U . . .
C36 C 1.02239(18) 0.71270(5) 0.28570(18) 0.0230(4) Uani 1 1 d . . . . .
H36 H 1.043179 0.712863 0.223833 0.028 Uiso 1 1 calc R U . . .
C37 C 0.94836(17) 0.69070(5) 0.29995(16) 0.0177(4) Uani 1 1 d . . . . .
C38 C 0.90591(17) 0.66823(5) 0.22548(15) 0.0187(4) Uani 1 1 d . . . . .
H38 H 0.927378 0.667266 0.164048 0.022 Uiso 1 1 calc R U . . .
C39 C 0.83405(17) 0.64796(5) 0.24212(15) 0.0176(4) Uani 1 1 d . . . . .
H39 H 0.805823 0.633076 0.190957 0.021 Uiso 1 1 calc R U . . .
C41 C 0.91027(16) 0.65033(5) 0.61645(15) 0.0147(3) Uani 1 1 d . . . . .
C42 C 1.01178(17) 0.64885(5) 0.60245(16) 0.0184(4) Uani 1 1 d . . . . .
H42 H 1.023079 0.655688 0.539740 0.022 Uiso 1 1 calc R U . . .
C43 C 1.09619(17) 0.63746(5) 0.67964(17) 0.0218(4) Uani 1 1 d . . . . .
H43 H 1.164900 0.636547 0.669494 0.026 Uiso 1 1 calc R U . . .
C44 C 1.08054(19) 0.62740(6) 0.77156(17) 0.0248(5) Uani 1 1 d . . . . .
H44 H 1.138364 0.619581 0.824197 0.030 Uiso 1 1 calc R U . . .
C45 C 0.9808(2) 0.62879(6) 0.78618(18) 0.0285(5) Uani 1 1 d . . . . .
H45 H 0.970253 0.622012 0.849271 0.034 Uiso 1 1 calc R U . . .
C46 C 0.89518(18) 0.64006(5) 0.70926(16) 0.0212(4) Uani 1 1 d . . . . .
H46 H 0.826634 0.640769 0.719847 0.025 Uiso 1 1 calc R U . . .
C51 C 0.75832(15) 0.70055(4) 0.55208(15) 0.0142(3) Uani 1 1 d . . . . .
C52 C 0.78172(17) 0.70944(5) 0.65482(16) 0.0186(4) Uani 1 1 d . . . . .
H52 H 0.822561 0.696519 0.707219 0.022 Uiso 1 1 calc R U . . .
C53 C 0.74517(19) 0.73730(5) 0.68059(18) 0.0238(4) Uani 1 1 d . . . . .
H53 H 0.760842 0.743296 0.750615 0.029 Uiso 1 1 calc R U . . .
C54 C 0.6860(2) 0.75627(5) 0.60428(19) 0.0254(5) Uani 1 1 d . . . . .
H54 H 0.661180 0.775248 0.622062 0.030 Uiso 1 1 calc R U . . .
C55 C 0.6629(2) 0.74755(5) 0.50166(19) 0.0252(5) Uani 1 1 d . . . . .
H55 H 0.622697 0.760636 0.449431 0.030 Uiso 1 1 calc R U . . .
C56 C 0.69856(17) 0.71974(5) 0.47546(16) 0.0192(4) Uani 1 1 d . . . . .
H56 H 0.682288 0.713766 0.405374 0.023 Uiso 1 1 calc R U . . .
P3 P 0.48828(4) 0.62940(2) 0.40216(4) 0.01280(9) Uani 1 1 d . . . . .
N3 N 0.55698(13) 0.62675(4) 0.23747(13) 0.0162(3) Uani 1 1 d . . . . .
C61 C 0.46865(15) 0.63396(4) 0.26279(14) 0.0140(3) Uani 1 1 d . . . . .
C62 C 0.37323(16) 0.64266(5) 0.18774(15) 0.0161(4) Uani 1 1 d . . . . .
C63 C 0.27583(16) 0.64897(5) 0.21030(16) 0.0180(4) Uani 1 1 d . . . . .
H63 H 0.270989 0.647067 0.278754 0.022 Uiso 1 1 calc R U . . .
C64 C 0.18871(17) 0.65782(5) 0.13324(17) 0.0218(4) Uani 1 1 d . . . . .
H64 H 0.124082 0.661966 0.149314 0.026 Uiso 1 1 calc R U . . .
C65 C 0.19311(18) 0.66089(6) 0.03029(18) 0.0246(5) Uani 1 1 d . . . . .
H65 H 0.132633 0.667652 -0.021532 0.030 Uiso 1 1 calc R U . . .
C66 C 0.28493(18) 0.65405(6) 0.00596(17) 0.0239(4) Uani 1 1 d . . . . .
H66 H 0.287727 0.655794 -0.063185 0.029 Uiso 1 1 calc R U . . .
C67 C 0.37598(17) 0.64439(5) 0.08323(16) 0.0194(4) Uani 1 1 d . . . . .
C68 C 0.47062(18) 0.63609(6) 0.05945(16) 0.0241(5) Uani 1 1 d . . . . .
H68 H 0.474223 0.636653 -0.009656 0.029 Uiso 1 1 calc R U . . .
C69 C 0.55657(18) 0.62727(6) 0.13636(16) 0.0227(4) Uani 1 1 d . . . . .
H69 H 0.618927 0.621227 0.118975 0.027 Uiso 1 1 calc R U . . .
C71 C 0.41168(16) 0.65967(5) 0.43970(15) 0.0157(4) Uani 1 1 d . . . . .
C72 C 0.43810(18) 0.68938(5) 0.42012(17) 0.0210(4) Uani 1 1 d . . . . .
H72 H 0.489429 0.692780 0.383731 0.025 Uiso 1 1 calc R U . . .
C73 C 0.3902(2) 0.71404(5) 0.45324(19) 0.0263(5) Uani 1 1 d . . . . .
H73 H 0.408470 0.734216 0.439566 0.032 Uiso 1 1 calc R U . . .
C74 C 0.31514(19) 0.70899(6) 0.50661(19) 0.0274(5) Uani 1 1 d . . . . .
H74 H 0.282062 0.725773 0.529487 0.033 Uiso 1 1 calc R U . . .
C75 C 0.2885(2) 0.67952(6) 0.5265(2) 0.0280(5) Uani 1 1 d . . . . .
H75 H 0.236980 0.676226 0.562725 0.034 Uiso 1 1 calc R U . . .
C76 C 0.33671(18) 0.65469(5) 0.49377(17) 0.0213(4) Uani 1 1 d . . . . .
H76 H 0.318730 0.634541 0.508115 0.026 Uiso 1 1 calc R U . . .
C81 C 0.42178(16) 0.59348(5) 0.40944(16) 0.0161(4) Uani 1 1 d . . . . .
C82 C 0.37167(16) 0.57623(5) 0.32280(17) 0.0189(4) Uani 1 1 d . . . . .
H82 H 0.364496 0.584178 0.255967 0.023 Uiso 1 1 calc R U . . .
C83 C 0.33241(18) 0.54750(5) 0.3343(2) 0.0250(5) Uani 1 1 d . . . . .
H83 H 0.298410 0.535864 0.275220 0.030 Uiso 1 1 calc R U . . .
C84 C 0.3425(2) 0.53570(5) 0.4315(2) 0.0283(5) Uani 1 1 d . . . . .
H84 H 0.316701 0.515878 0.439015 0.034 Uiso 1 1 calc R U . . .
C85 C 0.3904(2) 0.55287(6) 0.5176(2) 0.0286(5) Uani 1 1 d . . . . .
H85 H 0.395308 0.545023 0.584146 0.034 Uiso 1 1 calc R U . . .
C86 C 0.43130(18) 0.58156(5) 0.50734(17) 0.0221(4) Uani 1 1 d . . . . .
H86 H 0.465637 0.593016 0.566741 0.027 Uiso 1 1 calc R U . . .
N4 N 0.61199(14) 0.64967(4) 0.63481(13) 0.0165(3) Uani 1 1 d . . . . .
C91 C 0.58084(16) 0.66544(5) 0.68690(16) 0.0182(4) Uani 1 1 d . . . . .
C92 C 0.5409(2) 0.68583(6) 0.7521(2) 0.0303(5) Uani 1 1 d . . . . .
H92A H 0.516879 0.704835 0.715077 0.045 Uiso 1 1 calc R U . . .
H92B H 0.597479 0.690249 0.814767 0.045 Uiso 1 1 calc R U . . .
H92C H 0.481363 0.676144 0.770439 0.045 Uiso 1 1 calc R U . . .
Cl1 Cl 0.88329(4) 0.69424(2) 0.95116(4) 0.02163(10) Uani 1 1 d . . . . .
O1 O 0.94309(14) 0.66801(4) 0.99871(13) 0.0296(4) Uani 1 1 d . . . . .
O2 O 0.93896(16) 0.70971(5) 0.88801(13) 0.0348(4) Uani 1 1 d . . . . .
O3 O 0.78293(16) 0.68366(6) 0.88656(17) 0.0491(6) Uani 1 1 d . . . . .
O4 O 0.8682(3) 0.71416(5) 1.02915(17) 0.0586(8) Uani 1 1 d . . . . .
Cl2 Cl 0.38198(4) 0.60332(2) 0.77704(4) 0.02208(10) Uani 1 1 d . . . . .
O5 O 0.3646(2) 0.58724(5) 0.86314(18) 0.0473(6) Uani 1 1 d . . . . .
O6 O 0.30756(17) 0.59420(6) 0.68404(17) 0.0509(6) Uani 1 1 d . . . . .
O7 O 0.3677(2) 0.63531(5) 0.79238(16) 0.0458(5) Uani 1 1 d . . . . .
O8 O 0.48583(15) 0.59685(7) 0.76986(17) 0.0547(7) Uani 1 1 d . . . . .
C1S C 0.2159(2) 0.55782(6) 0.9807(2) 0.0304(5) Uani 1 1 d . . . . .
H1S H 0.245501 0.570638 0.934163 0.037 Uiso 1 1 calc R U . . .
Cl1S Cl 0.31438(6) 0.53221(2) 1.04550(6) 0.04069(16) Uani 1 1 d . . . . .
Cl2S Cl 0.10325(6) 0.53859(2) 0.90530(6) 0.04393(18) Uani 1 1 d . . . . .
Cl3S Cl 0.17939(6) 0.58188(2) 1.06877(7) 0.04663(19) Uani 1 1 d . . . . .
C10S C 0.5918(2) 0.54767(7) 1.0221(2) 0.0380(6) Uani 1 1 d . . . . .
H10A H 0.589647 0.526596 0.997892 0.057 Uiso 1 1 calc R U . . .
H10B H 0.530925 0.558876 0.979303 0.057 Uiso 1 1 calc R U . . .
H10C H 0.589002 0.547855 1.093713 0.057 Uiso 1 1 calc R U . . .
C11S C 0.69295(19) 0.56256(6) 1.01514(17) 0.0242(4) Uani 1 1 d . . . . .
C12S C 0.6927(2) 0.59225(6) 0.97754(17) 0.0250(5) Uani 1 1 d . . . . .
H12S H 0.627300 0.602745 0.952894 0.030 Uiso 1 1 calc R U . . .
C13S C 0.7859(2) 0.60658(6) 0.97561(19) 0.0296(5) Uani 1 1 d . . . . .
H13S H 0.784165 0.626936 0.951498 0.036 Uiso 1 1 calc R U . . .
C14S C 0.8813(2) 0.59141(7) 1.00861(19) 0.0320(5) Uani 1 1 d . . . . .
H14S H 0.945474 0.601375 1.008482 0.038 Uiso 1 1 calc R U . . .
C15S C 0.8829(2) 0.56155(7) 1.04194(18) 0.0301(5) Uani 1 1 d . . . . .
H15S H 0.948187 0.550791 1.061957 0.036 Uiso 1 1 calc R U . . .
C16S C 0.7902(2) 0.54723(6) 1.04635(18) 0.0268(5) Uani 1 1 d . . . . .
H16S H 0.792549 0.526889 1.070703 0.032 Uiso 1 1 calc R U . . .
C20S C 1.2628(4) 0.71251(8) 0.7829(3) 0.0611(11) Uani 1 1 d . . . . .
H20A H 1.223164 0.693328 0.774033 0.092 Uiso 1 1 calc R U . . .
H20B H 1.295521 0.716148 0.856258 0.092 Uiso 1 1 calc R U . . .
H20C H 1.318130 0.711284 0.747080 0.092 Uiso 1 1 calc R U . . .
C21S C 1.1884(2) 0.73826(6) 0.73882(18) 0.0295(5) Uani 1 1 d . . . . .
C22S C 1.2241(2) 0.76384(6) 0.6986(2) 0.0306(5) Uani 1 1 d . . . . .
H22S H 1.295563 0.764636 0.695601 0.037 Uiso 1 1 calc R U . . .
C23S C 1.1577(3) 0.78815(6) 0.6628(2) 0.0394(7) Uani 1 1 d . . . . .
H23S H 1.183035 0.805480 0.634875 0.047 Uiso 1 1 calc R U . . .
C24S C 1.0542(3) 0.78712(8) 0.6678(3) 0.0493(9) Uani 1 1 d . . . . .
H24S H 1.008633 0.804064 0.645484 0.059 Uiso 1 1 calc R U . . .
C25S C 1.0170(2) 0.76155(8) 0.7051(3) 0.0473(9) Uani 1 1 d . . . . .
H25S H 0.945256 0.760669 0.706818 0.057 Uiso 1 1 calc R U . . .
C26S C 1.0830(2) 0.73733(7) 0.7397(2) 0.0369(7) Uani 1 1 d . . . . .
H26S H 1.056320 0.719698 0.764622 0.044 Uiso 1 1 calc R U . . .

loop_
_atom_site_aniso_label
_atom_site_aniso_U_11
_atom_site_aniso_U_22
_atom_site_aniso_U_33
_atom_site_aniso_U_23
_atom_site_aniso_U_13
_atom_site_aniso_U_12
Cu1 0.01235(10) 0.01503(11) 0.01055(10) -0.00105(8) 0.00445(8) 0.00027(8)
Cu2 0.01304(11) 0.01590(11) 0.01095(10) -0.00066(8) 0.00392(8) 0.00147(8)
P1 0.0131(2) 0.0143(2) 0.0121(2) -0.00108(16) 0.00467(17) 0.00114(17)
N1 0.0156(8) 0.0155(7) 0.0131(7) -0.0005(6) 0.0054(6) 0.0009(6)
C1 0.0130(8) 0.0157(8) 0.0121(8) -0.0013(6) 0.0032(7) -0.0015(7)
C2 0.0154(9) 0.0141(8) 0.0139(8) -0.0007(6) 0.0033(7) -0.0007(7)
C3 0.0161(9) 0.0173(9) 0.0185(9) -0.0012(7) 0.0045(7) 0.0002(7)
C4 0.0191(10) 0.0168(9) 0.0227(10) -0.0005(7) 0.0034(8) 0.0029(7)
C5 0.0229(10) 0.0180(10) 0.0206(10) 0.0021(8) -0.0004(8) 0.0020(8)
C6 0.0252(11) 0.0191(10) 0.0153(9) 0.0020(7) 0.0022(8) 0.0005(8)
C7 0.0192(9) 0.0157(9) 0.0150(8) -0.0005(7) 0.0033(7) -0.0020(7)
C8 0.0270(11) 0.0189(9) 0.0148(9) 0.0002(7) 0.0099(8) 0.0005(8)
C9 0.0219(10) 0.0199(9) 0.0148(9) -0.0006(7) 0.0089(8) 0.0016(8)
C11 0.0140(9) 0.0144(8) 0.0206(9) -0.0017(7) 0.0071(7) 0.0012(7)
C12 0.0183(10) 0.0202(10) 0.0219(10) 0.0009(8) 0.0096(8) 0.0032(8)
C13 0.0238(11) 0.0210(10) 0.0314(12) -0.0001(9) 0.0170(9) 0.0013(8)
C14 0.0173(10) 0.0239(11) 0.0400(13) -0.0056(9) 0.0132(10) -0.0018(8)
C15 0.0153(10) 0.0274(11) 0.0329(12) -0.0075(9) 0.0047(9) -0.0019(8)
C16 0.0179(10) 0.0219(10) 0.0209(10) -0.0043(8) 0.0053(8) -0.0010(8)
C21 0.0171(9) 0.0154(9) 0.0131(8) -0.0002(6) 0.0034(7) 0.0005(7)
C22 0.0221(10) 0.0222(10) 0.0213(10) -0.0054(8) 0.0086(8) -0.0004(8)
C23 0.0334(12) 0.0219(10) 0.0213(10) -0.0069(8) 0.0097(9) 0.0014(9)
C24 0.0340(13) 0.0180(10) 0.0203(10) -0.0032(8) 0.0042(9) -0.0044(9)
C25 0.0228(11) 0.0226(11) 0.0310(12) -0.0038(9) 0.0052(9) -0.0053(9)
C26 0.0195(10) 0.0194(10) 0.0274(11) -0.0042(8) 0.0070(8) -0.0001(8)
P2 0.0124(2) 0.0150(2) 0.00947(19) 0.00020(16) 0.00364(16) 0.00016(17)
N2 0.0150(8) 0.0177(8) 0.0096(7) 0.0001(6) 0.0036(6) 0.0009(6)
C31 0.0132(8) 0.0166(8) 0.0107(8) 0.0019(6) 0.0042(6) 0.0016(7)
C32 0.0143(9) 0.0177(9) 0.0143(8) 0.0024(7) 0.0051(7) 0.0013(7)
C33 0.0170(9) 0.0207(10) 0.0194(9) 0.0000(7) 0.0066(8) -0.0027(7)
C34 0.0202(10) 0.0224(10) 0.0282(11) -0.0002(8) 0.0080(9) -0.0042(8)
C35 0.0212(11) 0.0253(11) 0.0337(12) 0.0071(9) 0.0123(9) -0.0037(9)
C36 0.0210(10) 0.0276(11) 0.0242(10) 0.0078(8) 0.0124(9) 0.0014(8)
C37 0.0170(9) 0.0206(9) 0.0177(9) 0.0062(7) 0.0084(7) 0.0031(7)
C38 0.0187(9) 0.0261(10) 0.0133(8) 0.0031(7) 0.0076(7) 0.0043(8)
C39 0.0195(9) 0.0233(10) 0.0102(8) -0.0004(7) 0.0046(7) 0.0025(8)
C41 0.0138(8) 0.0167(9) 0.0128(8) 0.0000(7) 0.0022(7) 0.0001(7)
C42 0.0177(9) 0.0212(10) 0.0169(9) 0.0015(7) 0.0060(7) 0.0013(8)
C43 0.0143(9) 0.0264(11) 0.0220(10) 0.0001(8) 0.0005(8) 0.0027(8)
C44 0.0206(10) 0.0303(12) 0.0192(10) 0.0027(8) -0.0017(8) 0.0047(9)
C45 0.0296(12) 0.0375(13) 0.0194(10) 0.0074(9) 0.0082(9) 0.0046(10)
C46 0.0186(10) 0.0296(11) 0.0159(9) 0.0039(8) 0.0054(8) 0.0014(8)
C51 0.0133(8) 0.0158(8) 0.0143(8) -0.0013(7) 0.0054(7) -0.0014(7)
C52 0.0225(10) 0.0198(9) 0.0143(8) -0.0025(7) 0.0066(8) -0.0016(8)
C53 0.0294(12) 0.0234(11) 0.0228(10) -0.0068(8) 0.0144(9) -0.0033(9)
C54 0.0309(12) 0.0183(10) 0.0333(12) -0.0014(9) 0.0194(10) 0.0033(9)
C55 0.0284(12) 0.0222(10) 0.0275(11) 0.0055(9) 0.0119(9) 0.0073(9)
C56 0.0202(10) 0.0218(10) 0.0160(9) 0.0026(7) 0.0060(8) 0.0036(8)
P3 0.0119(2) 0.0147(2) 0.0120(2) -0.00094(17) 0.00362(17) 0.00007(17)
N3 0.0135(8) 0.0214(8) 0.0135(7) -0.0021(6) 0.0032(6) 0.0018(6)
C61 0.0131(8) 0.0155(8) 0.0127(8) -0.0013(6) 0.0023(7) -0.0004(7)
C62 0.0146(9) 0.0176(9) 0.0147(8) -0.0022(7) 0.0018(7) -0.0005(7)
C63 0.0137(9) 0.0225(10) 0.0173(9) -0.0029(7) 0.0034(7) 0.0006(7)
C64 0.0146(9) 0.0271(11) 0.0220(10) -0.0040(8) 0.0025(8) 0.0031(8)
C65 0.0189(10) 0.0315(12) 0.0194(10) -0.0014(9) -0.0015(8) 0.0057(9)
C66 0.0203(10) 0.0347(12) 0.0138(9) 0.0008(8) -0.0004(8) 0.0031(9)
C67 0.0164(9) 0.0261(10) 0.0141(9) -0.0016(7) 0.0017(7) 0.0001(8)
C68 0.0201(10) 0.0398(13) 0.0123(9) -0.0030(8) 0.0040(8) 0.0010(9)
C69 0.0190(10) 0.0364(12) 0.0140(9) -0.0036(8) 0.0068(8) 0.0031(9)
C71 0.0139(9) 0.0188(9) 0.0130(8) -0.0023(7) 0.0014(7) 0.0029(7)
C72 0.0205(10) 0.0198(10) 0.0239(10) -0.0011(8) 0.0081(8) 0.0011(8)
C73 0.0289(12) 0.0179(10) 0.0313(12) -0.0030(9) 0.0071(10) 0.0042(9)
C74 0.0243(11) 0.0284(12) 0.0287(12) -0.0086(9) 0.0061(9) 0.0079(9)
C75 0.0249(11) 0.0330(13) 0.0305(12) -0.0080(10) 0.0151(10) 0.0030(9)
C76 0.0199(10) 0.0244(10) 0.0215(10) -0.0030(8) 0.0091(8) -0.0005(8)
C81 0.0146(9) 0.0157(9) 0.0192(9) -0.0007(7) 0.0069(7) -0.0002(7)
C82 0.0161(9) 0.0206(10) 0.0207(9) -0.0032(8) 0.0062(8) -0.0025(7)
C83 0.0208(10) 0.0205(10) 0.0352(12) -0.0062(9) 0.0103(9) -0.0048(8)
C84 0.0253(12) 0.0193(10) 0.0439(14) 0.0030(10) 0.0156(11) -0.0040(9)
C85 0.0302(12) 0.0258(11) 0.0322(12) 0.0087(9) 0.0126(10) -0.0021(9)
C86 0.0251(11) 0.0224(10) 0.0202(10) 0.0023(8) 0.0084(8) -0.0025(8)
N4 0.0163(8) 0.0202(8) 0.0142(7) -0.0011(6) 0.0061(6) -0.0002(6)
C91 0.0151(9) 0.0217(10) 0.0181(9) -0.0023(7) 0.0052(7) -0.0009(7)
C92 0.0224(11) 0.0381(14) 0.0316(12) -0.0168(10) 0.0096(10) 0.0023(10)
Cl1 0.0239(2) 0.0265(3) 0.0159(2) 0.00328(18) 0.00781(18) -0.0019(2)
O1 0.0304(9) 0.0386(10) 0.0213(8) 0.0057(7) 0.0099(7) 0.0105(8)
O2 0.0413(11) 0.0453(11) 0.0199(8) 0.0013(7) 0.0118(8) -0.0214(9)
O3 0.0235(10) 0.0750(16) 0.0415(12) 0.0276(11) -0.0032(8) -0.0118(10)
O4 0.125(2) 0.0275(10) 0.0411(12) 0.0036(9) 0.0527(15) 0.0135(13)
Cl2 0.0189(2) 0.0287(3) 0.0177(2) -0.00201(19) 0.00340(18) 0.00042(19)
O5 0.0651(15) 0.0409(12) 0.0490(13) 0.0141(10) 0.0377(12) 0.0035(11)
O6 0.0299(11) 0.0719(16) 0.0395(12) -0.0290(11) -0.0096(9) 0.0131(10)
O7 0.0729(16) 0.0274(10) 0.0368(11) -0.0033(8) 0.0147(11) -0.0059(10)
O8 0.0176(9) 0.114(2) 0.0336(11) 0.0022(12) 0.0083(8) 0.0113(11)
C1S 0.0233(12) 0.0359(13) 0.0339(13) -0.0025(10) 0.0110(10) -0.0045(10)
Cl1S 0.0327(3) 0.0445(4) 0.0449(4) -0.0035(3) 0.0106(3) 0.0077(3)
Cl2S 0.0287(3) 0.0591(5) 0.0428(4) -0.0256(3) 0.0079(3) -0.0057(3)
Cl3S 0.0325(3) 0.0429(4) 0.0582(5) -0.0273(4) 0.0021(3) 0.0011(3)
C10S 0.0263(13) 0.0462(16) 0.0409(15) 0.0038(13) 0.0081(11) -0.0054(12)
C11S 0.0233(11) 0.0328(12) 0.0172(9) -0.0026(8) 0.0066(8) -0.0010(9)
C12S 0.0296(12) 0.0281(11) 0.0168(9) -0.0033(8) 0.0058(9) 0.0056(9)
C13S 0.0404(14) 0.0279(12) 0.0216(11) -0.0006(9) 0.0103(10) -0.0020(10)
C14S 0.0267(12) 0.0480(16) 0.0209(11) 0.0041(10) 0.0059(9) -0.0073(11)
C15S 0.0235(11) 0.0455(15) 0.0212(11) 0.0069(10) 0.0058(9) 0.0062(10)
C16S 0.0303(12) 0.0297(12) 0.0204(10) 0.0039(9) 0.0072(9) 0.0027(10)
C20S 0.085(3) 0.050(2) 0.0376(17) -0.0038(15) -0.0016(18) 0.028(2)
C21S 0.0386(14) 0.0295(12) 0.0200(10) -0.0070(9) 0.0071(10) 0.0013(10)
C22S 0.0232(12) 0.0412(14) 0.0292(12) -0.0125(10) 0.0103(10) -0.0101(10)
C23S 0.0525(18) 0.0260(13) 0.0356(14) -0.0061(11) 0.0054(13) -0.0153(12)
C24S 0.0411(17) 0.0398(17) 0.0545(19) -0.0197(14) -0.0074(15) 0.0131(14)
C25S 0.0234(13) 0.067(2) 0.0540(19) -0.0335(17) 0.0158(13) -0.0104(13)
C26S 0.0464(16) 0.0420(15) 0.0291(13) -0.0137(11) 0.0215(12) -0.0227(13)

loop_
_atom_type_symbol
_atom_type_description
_atom_type_scat_dispersion_real
_atom_type_scat_dispersion_imag
_atom_type_scat_source
C C 0.0033 0.0016 'International Tables Vol C Tables 4.2.6.8 and 6.1.1.4'
H H 0.0000 0.0000 'International Tables Vol C Tables 4.2.6.8 and 6.1.1.4'
N N 0.0061 0.0033 'International Tables Vol C Tables 4.2.6.8 and 6.1.1.4'
O O 0.0106 0.0060 'International Tables Vol C Tables 4.2.6.8 and 6.1.1.4'
P P 0.1023 0.0942 'International Tables Vol C Tables 4.2.6.8 and 6.1.1.4'
Cl Cl 0.1484 0.1585 'International Tables Vol C Tables 4.2.6.8 and 6.1.1.4'
Cu Cu 0.3201 1.2651 'International Tables Vol C Tables 4.2.6.8 and 6.1.1.4'

loop_
_geom_angle_atom_site_label_1
_geom_angle_atom_site_label_2
_geom_angle_atom_site_label_3
_geom_angle
_geom_angle_site_symmetry_1
_geom_angle_site_symmetry_3
_geom_angle_publ_flag
N4 Cu1 N1 98.45(7) . . ?
N4 Cu1 P3 97.12(5) . . ?
N1 Cu1 P3 114.60(5) . . ?
N4 Cu1 P2 97.48(5) . . ?
N1 Cu1 P2 110.50(5) . . ?
P3 Cu1 P2 129.58(2) . . ?
N4 Cu1 Cu2 169.00(5) . . ?
N1 Cu1 Cu2 92.53(4) . . ?
P3 Cu1 Cu2 77.522(16) . . ?
P2 Cu1 Cu2 79.175(15) . . ?
N3 Cu2 N2 105.93(7) . . ?
N3 Cu2 P1 133.61(5) . . ?
N2 Cu2 P1 111.71(5) . . ?
N3 Cu2 Cu1 104.70(5) . . ?
N2 Cu2 Cu1 104.52(5) . . ?
P1 Cu2 Cu1 91.310(16) . . ?
C11 P1 C21 107.09(9) . . ?
C11 P1 C1 106.85(9) . . ?
C21 P1 C1 103.49(9) . . ?
C11 P1 Cu2 107.63(7) . . ?
C21 P1 Cu2 116.92(7) . . ?
C1 P1 Cu2 114.26(7) . . ?
C1 N1 C9 118.31(17) . . ?
C1 N1 Cu1 126.73(13) . . ?
C9 N1 Cu1 114.40(13) . . ?
N1 C1 C2 122.41(17) . . ?
N1 C1 P1 113.85(14) . . ?
C2 C1 P1 123.70(14) . . ?
C3 C2 C7 118.25(18) . . ?
C3 C2 C1 123.75(18) . . ?
C7 C2 C1 117.99(18) . . ?
C4 C3 C2 120.65(19) . . ?
C4 C3 H3 119.7 . . ?
C2 C3 H3 119.7 . . ?
C3 C4 C5 120.7(2) . . ?
C3 C4 H4 119.7 . . ?
C5 C4 H4 119.7 . . ?
C6 C5 C4 120.3(2) . . ?
C6 C5 H5 119.8 . . ?
C4 C5 H5 119.8 . . ?
C5 C6 C7 120.2(2) . . ?
C5 C6 H6 119.9 . . ?
C7 C6 H6 119.9 . . ?
C8 C7 C6 122.09(19) . . ?
C8 C7 C2 118.05(18) . . ?
C6 C7 C2 119.85(19) . . ?
C9 C8 C7 119.65(19) . . ?
C9 C8 H8 120.2 . . ?
C7 C8 H8 120.2 . . ?
C8 C9 N1 123.51(19) . . ?
C8 C9 H9 118.2 . . ?
N1 C9 H9 118.2 . . ?
C16 C11 C12 118.91(19) . . ?
C16 C11 P1 123.75(16) . . ?
C12 C11 P1 116.66(16) . . ?
C13 C12 C11 120.5(2) . . ?
C13 C12 H12 119.8 . . ?
C11 C12 H12 119.8 . . ?
C14 C13 C12 120.1(2) . . ?
C14 C13 H13 120.0 . . ?
C12 C13 H13 120.0 . . ?
C13 C14 C15 120.1(2) . . ?
C13 C14 H14 119.9 . . ?
C15 C14 H14 119.9 . . ?
C14 C15 C16 120.2(2) . . ?
C14 C15 H15 119.9 . . ?
C16 C15 H15 119.9 . . ?
C15 C16 C11 120.2(2) . . ?
C15 C16 H16 119.9 . . ?
C11 C16 H16 119.9 . . ?
C22 C21 C26 118.95(19) . . ?
C22 C21 P1 124.98(16) . . ?
C26 C21 P1 116.04(15) . . ?
C21 C22 C23 120.5(2) . . ?
C21 C22 H22 119.7 . . ?
C23 C22 H22 119.7 . . ?
C24 C23 C22 120.2(2) . . ?
C24 C23 H23 119.9 . . ?
C22 C23 H23 119.9 . . ?
C23 C24 C25 119.8(2) . . ?
C23 C24 H24 120.1 . . ?
C25 C24 H24 120.1 . . ?
C24 C25 C26 120.1(2) . . ?
C24 C25 H25 119.9 . . ?
C26 C25 H25 119.9 . . ?
C25 C26 C21 120.4(2) . . ?
C25 C26 H26 119.8 . . ?
C21 C26 H26 119.8 . . ?
C51 P2 C41 107.14(9) . . ?
C51 P2 C31 105.05(9) . . ?
C41 P2 C31 104.21(9) . . ?
C51 P2 Cu1 107.92(6) . . ?
C41 P2 Cu1 109.75(7) . . ?
C31 P2 Cu1 121.91(7) . . ?
C31 N2 C39 119.24(18) . . ?
C31 N2 Cu2 121.13(13) . . ?
C39 N2 Cu2 119.62(14) . . ?
N2 C31 C32 122.27(17) . . ?
N2 C31 P2 111.83(14) . . ?
C32 C31 P2 125.85(15) . . ?
C33 C32 C37 118.60(19) . . ?
C33 C32 C31 123.92(18) . . ?
C37 C32 C31 117.47(18) . . ?
C34 C33 C32 120.4(2) . . ?
C34 C33 H33 119.8 . . ?
C32 C33 H33 119.8 . . ?
C33 C34 C35 120.8(2) . . ?
C33 C34 H34 119.6 . . ?
C35 C34 H34 119.6 . . ?
C36 C35 C34 120.5(2) . . ?
C36 C35 H35 119.7 . . ?
C34 C35 H35 119.7 . . ?
C35 C36 C37 120.1(2) . . ?
C35 C36 H36 119.9 . . ?
C37 C36 H36 119.9 . . ?
C38 C37 C36 121.90(19) . . ?
C38 C37 C32 118.49(19) . . ?
C36 C37 C32 119.6(2) . . ?
C39 C38 C37 119.63(18) . . ?
C39 C38 H38 120.2 . . ?
C37 C38 H38 120.2 . . ?
C38 C39 N2 122.86(19) . . ?
C38 C39 H39 118.6 . . ?
N2 C39 H39 118.6 . . ?
C42 C41 C46 118.92(19) . . ?
C42 C41 P2 123.68(15) . . ?
C46 C41 P2 117.27(15) . . ?
C43 C42 C41 120.42(19) . . ?
C43 C42 H42 119.8 . . ?
C41 C42 H42 119.8 . . ?
C44 C43 C42 120.3(2) . . ?
C44 C43 H43 119.9 . . ?
C42 C43 H43 119.9 . . ?
C45 C44 C43 119.8(2) . . ?
C45 C44 H44 120.1 . . ?
C43 C44 H44 120.1 . . ?
C44 C45 C46 120.6(2) . . ?
C44 C45 H45 119.7 . . ?
C46 C45 H45 119.7 . . ?
C45 C46 C41 120.0(2) . . ?
C45 C46 H46 120.0 . . ?
C41 C46 H46 120.0 . . ?
C52 C51 C56 119.65(19) . . ?
C52 C51 P2 121.04(16) . . ?
C56 C51 P2 119.01(15) . . ?
C53 C52 C51 120.0(2) . . ?
C53 C52 H52 120.0 . . ?
C51 C52 H52 120.0 . . ?
C54 C53 C52 120.1(2) . . ?
C54 C53 H53 119.9 . . ?
C52 C53 H53 119.9 . . ?
C53 C54 C55 120.1(2) . . ?
C53 C54 H54 120.0 . . ?
C55 C54 H54 120.0 . . ?
C56 C55 C54 120.1(2) . . ?
C56 C55 H55 119.9 . . ?
C54 C55 H55 119.9 . . ?
C55 C56 C51 120.1(2) . . ?
C55 C56 H56 120.0 . . ?
C51 C56 H56 120.0 . . ?
C81 P3 C71 107.92(9) . . ?
C81 P3 C61 102.51(9) . . ?
C71 P3 C61 105.93(9) . . ?
C81 P3 Cu1 111.84(7) . . ?
C71 P3 Cu1 107.05(7) . . ?
C61 P3 Cu1 120.89(7) . . ?
C61 N3 C69 119.32(18) . . ?
C61 N3 Cu2 120.95(13) . . ?
C69 N3 Cu2 119.68(14) . . ?
N3 C61 C62 122.25(18) . . ?
N3 C61 P3 110.58(14) . . ?
C62 C61 P3 127.12(15) . . ?
C63 C62 C67 118.27(18) . . ?
C63 C62 C61 124.25(18) . . ?
C67 C62 C61 117.47(18) . . ?
C64 C63 C62 120.1(2) . . ?
C64 C63 H63 120.0 . . ?
C62 C63 H63 120.0 . . ?
C63 C64 C65 121.5(2) . . ?
C63 C64 H64 119.3 . . ?
C65 C64 H64 119.3 . . ?
C66 C65 C64 119.6(2) . . ?
C66 C65 H65 120.2 . . ?
C64 C65 H65 120.2 . . ?
C65 C66 C67 120.5(2) . . ?
C65 C66 H66 119.8 . . ?
C67 C66 H66 119.8 . . ?
C68 C67 C66 121.6(2) . . ?
C68 C67 C62 118.46(19) . . ?
C66 C67 C62 120.0(2) . . ?
C69 C68 C67 119.53(19) . . ?
C69 C68 H68 120.2 . . ?
C67 C68 H68 120.2 . . ?
C68 C69 N3 122.9(2) . . ?
C68 C69 H69 118.6 . . ?
N3 C69 H69 118.6 . . ?
C72 C71 C76 119.65(19) . . ?
C72 C71 P3 116.39(16) . . ?
C76 C71 P3 123.71(16) . . ?
C73 C72 C71 120.7(2) . . ?
C73 C72 H72 119.7 . . ?
C71 C72 H72 119.7 . . ?
C72 C73 C74 119.5(2) . . ?
C72 C73 H73 120.2 . . ?
C74 C73 H73 120.2 . . ?
C75 C74 C73 120.2(2) . . ?
C75 C74 H74 119.9 . . ?
C73 C74 H74 119.9 . . ?
C74 C75 C76 120.5(2) . . ?
C74 C75 H75 119.7 . . ?
C76 C75 H75 119.7 . . ?
C75 C76 C71 119.5(2) . . ?
C75 C76 H76 120.3 . . ?
C71 C76 H76 120.3 . . ?
C86 C81 C82 119.33(19) . . ?
C86 C81 P3 117.26(16) . . ?
C82 C81 P3 123.10(16) . . ?
C83 C82 C81 120.1(2) . . ?
C83 C82 H82 119.9 . . ?
C81 C82 H82 119.9 . . ?
C84 C83 C82 120.4(2) . . ?
C84 C83 H83 119.8 . . ?
C82 C83 H83 119.8 . . ?
C85 C84 C83 119.8(2) . . ?
C85 C84 H84 120.1 . . ?
C83 C84 H84 120.1 . . ?
C84 C85 C86 120.5(2) . . ?
C84 C85 H85 119.8 . . ?
C86 C85 H85 119.8 . . ?
C85 C86 C81 119.9(2) . . ?
C85 C86 H86 120.1 . . ?
C81 C86 H86 120.1 . . ?
C91 N4 Cu1 164.40(18) . . ?
N4 C91 C92 179.2(3) . . ?
C91 C92 H92A 109.5 . . ?
C91 C92 H92B 109.5 . . ?
H92A C92 H92B 109.5 . . ?
C91 C92 H92C 109.5 . . ?
H92A C92 H92C 109.5 . . ?
H92B C92 H92C 109.5 . . ?
O4 Cl1 O2 110.32(13) . . ?
O4 Cl1 O1 109.25(12) . . ?
O2 Cl1 O1 109.83(12) . . ?
O4 Cl1 O3 110.86(17) . . ?
O2 Cl1 O3 108.70(12) . . ?
O1 Cl1 O3 107.84(13) . . ?
O6 Cl2 O8 108.68(13) . . ?
O6 Cl2 O5 110.86(16) . . ?
O8 Cl2 O5 109.18(14) . . ?
O6 Cl2 O7 108.53(14) . . ?
O8 Cl2 O7 111.73(16) . . ?
O5 Cl2 O7 107.88(13) . . ?
Cl1S C1S Cl3S 110.36(15) . . ?
Cl1S C1S Cl2S 111.48(15) . . ?
Cl3S C1S Cl2S 109.79(14) . . ?
Cl1S C1S H1S 108.4 . . ?
Cl3S C1S H1S 108.4 . . ?
Cl2S C1S H1S 108.4 . . ?
C11S C10S H10A 109.5 . . ?
C11S C10S H10B 109.5 . . ?
H10A C10S H10B 109.5 . . ?
C11S C10S H10C 109.5 . . ?
H10A C10S H10C 109.5 . . ?
H10B C10S H10C 109.5 . . ?
C12S C11S C16S 117.9(2) . . ?
C12S C11S C10S 120.9(2) . . ?
C16S C11S C10S 121.2(2) . . ?
C13S C12S C11S 121.2(2) . . ?
C13S C12S H12S 119.4 . . ?
C11S C12S H12S 119.4 . . ?
C14S C13S C12S 120.2(2) . . ?
C14S C13S H13S 119.9 . . ?
C12S C13S H13S 119.9 . . ?
C13S C14S C15S 119.6(2) . . ?
C13S C14S H14S 120.2 . . ?
C15S C14S H14S 120.2 . . ?
C14S C15S C16S 120.6(2) . . ?
C14S C15S H15S 119.7 . . ?
C16S C15S H15S 119.7 . . ?
C15S C16S C11S 120.4(2) . . ?
C15S C16S H16S 119.8 . . ?
C11S C16S H16S 119.8 . . ?
C21S C20S H20A 109.5 . . ?
C21S C20S H20B 109.5 . . ?
H20A C20S H20B 109.5 . . ?
C21S C20S H20C 109.5 . . ?
H20A C20S H20C 109.5 . . ?
H20B C20S H20C 109.5 . . ?
C22S C21S C26S 118.3(3) . . ?
C22S C21S C20S 120.8(3) . . ?
C26S C21S C20S 120.9(3) . . ?
C23S C22S C21S 121.1(3) . . ?
C23S C22S H22S 119.5 . . ?
C21S C22S H22S 119.5 . . ?
C22S C23S C24S 119.5(3) . . ?
C22S C23S H23S 120.2 . . ?
C24S C23S H23S 120.2 . . ?
C25S C24S C23S 119.9(3) . . ?
C25S C24S H24S 120.0 . . ?
C23S C24S H24S 120.0 . . ?
C26S C25S C24S 120.3(3) . . ?
C26S C25S H25S 119.8 . . ?
C24S C25S H25S 119.8 . . ?
C25S C26S C21S 120.8(3) . . ?
C25S C26S H26S 119.6 . . ?
C21S C26S H26S 119.6 . . ?

loop_
_geom_bond_atom_site_label_1
_geom_bond_atom_site_label_2
_geom_bond_distance
_geom_bond_site_symmetry_2
_geom_bond_publ_flag
Cu1 N4 2.0411(17) . ?
Cu1 N1 2.1420(17) . ?
Cu1 P3 2.2801(6) . ?
Cu1 P2 2.2867(6) . ?
Cu1 Cu2 2.5326(3) . ?
Cu2 N3 2.0060(17) . ?
Cu2 N2 2.0442(17) . ?
Cu2 P1 2.1951(6) . ?
P1 C11 1.822(2) . ?
P1 C21 1.834(2) . ?
P1 C1 1.8512(19) . ?
N1 C1 1.337(2) . ?
N1 C9 1.372(2) . ?
C1 C2 1.433(3) . ?
C2 C3 1.422(3) . ?
C2 C7 1.424(3) . ?
C3 C4 1.370(3) . ?
C3 H3 0.9500 . ?
C4 C5 1.415(3) . ?
C4 H4 0.9500 . ?
C5 C6 1.367(3) . ?
C5 H5 0.9500 . ?
C6 C7 1.420(3) . ?
C6 H6 0.9500 . ?
C7 C8 1.410(3) . ?
C8 C9 1.365(3) . ?
C8 H8 0.9500 . ?
C9 H9 0.9500 . ?
C11 C16 1.397(3) . ?
C11 C12 1.407(3) . ?
C12 C13 1.389(3) . ?
C12 H12 0.9500 . ?
C13 C14 1.387(4) . ?
C13 H13 0.9500 . ?
C14 C15 1.389(4) . ?
C14 H14 0.9500 . ?
C15 C16 1.396(3) . ?
C15 H15 0.9500 . ?
C16 H16 0.9500 . ?
C21 C22 1.391(3) . ?
C21 C26 1.395(3) . ?
C22 C23 1.392(3) . ?
C22 H22 0.9500 . ?
C23 C24 1.383(4) . ?
C23 H23 0.9500 . ?
C24 C25 1.388(3) . ?
C24 H24 0.9500 . ?
C25 C26 1.392(3) . ?
C25 H25 0.9500 . ?
C26 H26 0.9500 . ?
P2 C51 1.825(2) . ?
P2 C41 1.829(2) . ?
P2 C31 1.8426(19) . ?
N2 C31 1.332(2) . ?
N2 C39 1.368(2) . ?
C31 C32 1.429(3) . ?
C32 C33 1.423(3) . ?
C32 C37 1.425(3) . ?
C33 C34 1.368(3) . ?
C33 H33 0.9500 . ?
C34 C35 1.416(3) . ?
C34 H34 0.9500 . ?
C35 C36 1.366(3) . ?
C35 H35 0.9500 . ?
C36 C37 1.421(3) . ?
C36 H36 0.9500 . ?
C37 C38 1.411(3) . ?
C38 C39 1.361(3) . ?
C38 H38 0.9500 . ?
C39 H39 0.9500 . ?
C41 C42 1.398(3) . ?
C41 C46 1.400(3) . ?
C42 C43 1.389(3) . ?
C42 H42 0.9500 . ?
C43 C44 1.388(3) . ?
C43 H43 0.9500 . ?
C44 C45 1.379(3) . ?
C44 H44 0.9500 . ?
C45 C46 1.394(3) . ?
C45 H45 0.9500 . ?
C46 H46 0.9500 . ?
C51 C52 1.395(3) . ?
C51 C56 1.397(3) . ?
C52 C53 1.393(3) . ?
C52 H52 0.9500 . ?
C53 C54 1.386(3) . ?
C53 H53 0.9500 . ?
C54 C55 1.391(3) . ?
C54 H54 0.9500 . ?
C55 C56 1.389(3) . ?
C55 H55 0.9500 . ?
C56 H56 0.9500 . ?
P3 C81 1.819(2) . ?
P3 C71 1.822(2) . ?
P3 C61 1.843(2) . ?
N3 C61 1.335(3) . ?
N3 C69 1.368(3) . ?
C61 C62 1.429(3) . ?
C62 C63 1.422(3) . ?
C62 C67 1.427(3) . ?
C63 C64 1.374(3) . ?
C63 H63 0.9500 . ?
C64 C65 1.417(3) . ?
C64 H64 0.9500 . ?
C65 C66 1.368(3) . ?
C65 H65 0.9500 . ?
C66 C67 1.418(3) . ?
C66 H66 0.9500 . ?
C67 C68 1.415(3) . ?
C68 C69 1.363(3) . ?
C68 H68 0.9500 . ?
C69 H69 0.9500 . ?
C71 C72 1.395(3) . ?
C71 C76 1.397(3) . ?
C72 C73 1.388(3) . ?
C72 H72 0.9500 . ?
C73 C74 1.391(4) . ?
C73 H73 0.9500 . ?
C74 C75 1.387(4) . ?
C74 H74 0.9500 . ?
C75 C76 1.393(3) . ?
C75 H75 0.9500 . ?
C76 H76 0.9500 . ?
C81 C86 1.398(3) . ?
C81 C82 1.399(3) . ?
C82 C83 1.388(3) . ?
C82 H82 0.9500 . ?
C83 C84 1.386(4) . ?
C83 H83 0.9500 . ?
C84 C85 1.385(4) . ?
C84 H84 0.9500 . ?
C85 C86 1.392(3) . ?
C85 H85 0.9500 . ?
C86 H86 0.9500 . ?
N4 C91 1.142(3) . ?
C91 C92 1.453(3) . ?
C92 H92A 0.9800 . ?
C92 H92B 0.9800 . ?
C92 H92C 0.9800 . ?
Cl1 O4 1.426(2) . ?
Cl1 O2 1.4397(17) . ?
Cl1 O1 1.4418(18) . ?
Cl1 O3 1.442(2) . ?
Cl2 O6 1.421(2) . ?
Cl2 O8 1.422(2) . ?
Cl2 O5 1.434(2) . ?
Cl2 O7 1.441(2) . ?
C1S Cl1S 1.755(3) . ?
C1S Cl3S 1.757(3) . ?
C1S Cl2S 1.763(3) . ?
C1S H1S 1.0000 . ?
C10S C11S 1.506(4) . ?
C10S H10A 0.9800 . ?
C10S H10B 0.9800 . ?
C10S H10C 0.9800 . ?
C11S C12S 1.400(3) . ?
C11S C16S 1.401(3) . ?
C12S C13S 1.382(4) . ?
C12S H12S 0.9500 . ?
C13S C14S 1.380(4) . ?
C13S H13S 0.9500 . ?
C14S C15S 1.385(4) . ?
C14S H14S 0.9500 . ?
C15S C16S 1.386(4) . ?
C15S H15S 0.9500 . ?
C16S H16S 0.9500 . ?
C20S C21S 1.506(4) . ?
C20S H20A 0.9800 . ?
C20S H20B 0.9800 . ?
C20S H20C 0.9800 . ?
C21S C22S 1.386(4) . ?
C21S C26S 1.387(4) . ?
C22S C23S 1.379(4) . ?
C22S H22S 0.9500 . ?
C23S C24S 1.380(5) . ?
C23S H23S 0.9500 . ?
C24S C25S 1.375(5) . ?
C24S H24S 0.9500 . ?
C25S C26S 1.370(5) . ?
C25S H25S 0.9500 . ?
C26S H26S 0.9500 . ?
